data_4315597
loop_
_publ_author_name
'Dimitrios Maganas'
'Alexios Grigoropoulos'
'Sarah S. Staniland'
'Spyros D. Chatziefthimiou'
'Andrew Harrison'
'Neil Robertson'
'Panayotis Kyritsis'
'Frank Neese'

_publ_contact_author_address
;
Department of Chemistry
Inorganic Chemistry Laboratory
University of Athens
GR-15771 Athens
Greece
;
_publ_contact_author_email Kyritsis@chem.uoa.gr
_publ_contact_author_fax '+30 210-7274782'
_publ_contact_author_name 'Panayotis Kyritsis'
_publ_contact_author_phone +30-210-7274268
_publ_section_title
;
 Tetrahedral and Square Planar Ni[(SPR2)2N]2 complexes, R = Ph & iPr
 Revisited: Experimental and Theoretical Analysis of Interconversion
 Pathways, Structural Preferences, and Spin Delocalization
;
_journal_name_full 'Inorganic Chemistry'
_journal_page_first 5079
_journal_page_last 5093
_journal_paper_doi 10.1021/ic100163g
_journal_volume 49
_journal_year 2010
_chemical_formula_moiety 'C36 H48 N2 Ni1 P4 S4'
_chemical_formula_sum 'C36 H48 N2 Ni P4 S4'
_chemical_formula_weight 819.66
_space_group_IT_number 2
_symmetry_cell_setting triclinic
_symmetry_space_group_name_Hall '-P 1'
_symmetry_space_group_name_H-M 'P -1'
_atom_sites_solution_hydrogens geom
_atom_sites_solution_primary direct
_audit_creation_date 04-08-13
_audit_creation_method CRYSTALS_ver_12.39
_cell_angle_alpha 87.8670(10)
_cell_angle_beta 88.2800(10)
_cell_angle_gamma 89.7280(10)
_cell_formula_units_Z 3
_cell_length_a 9.1329(2)
_cell_length_b 17.0596(4)
_cell_length_c 19.1631(4)
_cell_measurement_reflns_used 7821
_cell_measurement_temperature 150
_cell_measurement_theta_max 29
_cell_measurement_theta_min 2
_cell_volume 2982.25(11)
_computing_cell_refinement 'SAINT (Siemens ,1995)'
_computing_data_collection 'SMART (Siemens, 1993)'
_computing_data_reduction 'SAINT (Siemens ,1995)'
_computing_molecular_graphics 'CAMERON (Watkin et al 1996)'
_computing_publication_material 'CRYSTALS (Betteridge et al 2003)'
_computing_structure_refinement 'CRYSTALS (Betteridge et al 2003)'
_computing_structure_solution 'SIR92 (Altomare et al, 1994)'
_diffrn_ambient_temperature 150
_diffrn_measured_fraction_theta_full 0.950
_diffrn_measured_fraction_theta_max 0.843
_diffrn_measurement_device_type 'Bruker SMART'
_diffrn_measurement_method \w
_diffrn_radiation_monochromator graphite
_diffrn_radiation_type 'Mo K\a'
_diffrn_radiation_wavelength 0.71073
_diffrn_reflns_av_R_equivalents 0.028
_diffrn_reflns_limit_h_max 12
_diffrn_reflns_limit_h_min -11
_diffrn_reflns_limit_k_max 16
_diffrn_reflns_limit_k_min -22
_diffrn_reflns_limit_l_max 25
_diffrn_reflns_limit_l_min -25
_diffrn_reflns_number 25269
_diffrn_reflns_theta_full 25.039
_diffrn_reflns_theta_max 28.780
_diffrn_reflns_theta_min 1.064
_diffrn_standards_number 0
_exptl_absorpt_coefficient_mu 0.887
_exptl_absorpt_correction_T_max 0.91
_exptl_absorpt_correction_T_min 0.44
_exptl_absorpt_correction_type multi-scan
_exptl_absorpt_process_details 'SADABS (Siemens, 1996)'
_exptl_crystal_colour green
_exptl_crystal_density_diffrn 1.369
_exptl_crystal_description plate
_exptl_crystal_F_000 1290
_exptl_crystal_size_max 0.33
_exptl_crystal_size_mid 0.31
_exptl_crystal_size_min 0.11
_refine_diff_density_max 0.77
_refine_diff_density_min -0.76
_refine_ls_extinction_method None
_refine_ls_goodness_of_fit_ref 1.0161
_refine_ls_hydrogen_treatment noref
_refine_ls_matrix_type full
_refine_ls_number_parameters 637
_refine_ls_number_reflns 13081
_refine_ls_number_restraints 0
_refine_ls_R_factor_all 0.0776
_refine_ls_R_factor_gt 0.0592
_refine_ls_shift/su_max 0.000440
_refine_ls_structure_factor_coef Fsqd
_refine_ls_weighting_details
;
 p=P(6)*max(Fo^2^,0) + (1-P(6))Fc^2^ 
 Method = SHELXL 97 (Sheldrick, 1997) 
 W = 1. / [Sigma^2^(F*)+(P(1)p)^2^+P(2)p+P(4)+P(5)Sin(theta) ] 
 P(i) are: 
 0.228E-01 4.99 0.00 0.00 0.00 0.333 
;
_refine_ls_weighting_scheme calc
_refine_ls_wR_factor_all 0.1365
_refine_ls_wR_factor_gt 0.1220
_refine_ls_wR_factor_ref 0.1365
_reflns_limit_h_max 12
_reflns_limit_h_min -12
_reflns_limit_k_max 22
_reflns_limit_k_min -22
_reflns_limit_l_max 25
_reflns_limit_l_min 0
_reflns_number_gt 10412
_reflns_number_total 13089
_reflns_threshold_expression I>2.00u(I)
_oxford_diffrn_Wilson_B_factor 1.46
_oxford_diffrn_Wilson_scale 7.35
_oxford_refine_ls_scale 0.3116(2)
_oxford_structure_analysis_title 'sspk1a in P-1'
_cod_data_source_file ic100163g_si_003_2.cif
_cod_data_source_block CRYSTALS_cif
_cod_depositor_comments
;
The following automatic conversions were performed:

'_symmetry_cell_setting' value 'Triclinic' changed to 'triclinic'
according to the built-in table from CIF Core dictionary named
'cif_core.dic' version 2.4.1 from 2010-06-29.

Automatic conversion script
Id: cif_fix_values 1646 2011-03-28 12:23:43Z adriana 
;
_cod_original_sg_symbol_H-M 'P -1 '
_cod_original_formula_sum 'C36 H48 N2 Ni1 P4 S4'
_cod_database_code 4315597

loop_
_symmetry_equiv_pos_as_xyz
x,y,z
-x,-y,-z

loop_
_atom_site_label
_atom_site_type_symbol
_atom_site_fract_x
_atom_site_fract_y
_atom_site_fract_z
_atom_site_U_iso_or_equiv
_atom_site_occupancy
_atom_site_adp_type
_atom_site_refinement_flags_posn
_atom_site_refinement_flags_adp
_atom_site_refinement_flags_occupancy
_atom_site_disorder_assembly
_atom_site_disorder_group
_atom_site_attached_hydrogens
C1 C 0.4745(4) -0.4116(2) 0.3969(2) 0.0217 1.0000 Uani . . . . . .
C2 C 0.5223(6) -0.3269(3) 0.3816(3) 0.0338 1.0000 Uani . . . . . .
C3 C 0.3246(5) -0.4261(3) 0.3677(2) 0.0296 1.0000 Uani . . . . . .
C4 C 0.7868(4) -0.4561(3) 0.3950(2) 0.0241 1.0000 Uani . . . . . .
C5 C 0.7893(5) -0.4677(3) 0.4739(2) 0.0360 1.0000 Uani . . . . . .
C6 C 0.9098(5) -0.5024(3) 0.3591(3) 0.0318 1.0000 Uani . . . . . .
C7 C 0.3854(5) -0.5381(3) 0.2106(2) 0.0243 1.0000 Uani . . . . . .
C8 C 0.3057(5) -0.5996(3) 0.2419(3) 0.0346 1.0000 Uani . . . . . .
C9 C 0.1532(6) -0.6027(3) 0.2332(3) 0.0428 1.0000 Uani . . . . . .
C10 C 0.0844(6) -0.5455(4) 0.1940(3) 0.0452 1.0000 Uani . . . . . .
C11 C 0.1623(5) -0.4846(3) 0.1632(3) 0.0391 1.0000 Uani . . . . . .
C12 C 0.3127(5) -0.4802(3) 0.1718(2) 0.0290 1.0000 Uani . . . . . .
C13 C 0.6544(4) -0.4953(2) 0.1394(2) 0.0203 1.0000 Uani . . . . . .
C14 C 0.6285(5) -0.5368(3) 0.0798(2) 0.0259 1.0000 Uani . . . . . .
C15 C 0.6935(6) -0.5148(3) 0.0163(3) 0.0354 1.0000 Uani . . . . . .
C16 C 0.7859(6) -0.4506(3) 0.0118(2) 0.0356 1.0000 Uani . . . . . .
C17 C 0.8107(6) -0.4080(3) 0.0697(3) 0.0348 1.0000 Uani . . . . . .
C18 C 0.7464(5) -0.4301(3) 0.1341(2) 0.0261 1.0000 Uani . . . . . .
C19 C 0.6316(4) -0.8902(2) 0.2849(2) 0.0222 1.0000 Uani . . . . . .
C20 C 0.5032(5) -0.8444(3) 0.3168(2) 0.0309 1.0000 Uani . . . . . .
C21 C 0.6402(5) -0.8793(3) 0.2057(2) 0.0346 1.0000 Uani . . . . . .
C22 C 0.9446(5) -0.9298(2) 0.2873(2) 0.0244 1.0000 Uani . . . . . .
C23 C 1.0924(5) -0.9172(3) 0.3201(3) 0.0343 1.0000 Uani . . . . . .
C24 C 0.8984(6) -1.0162(3) 0.2953(3) 0.0366 1.0000 Uani . . . . . .
C25 C 1.0088(4) -0.8157(3) 0.4810(2) 0.0230 1.0000 Uani . . . . . .
C26 C 1.0862(5) -0.7493(3) 0.4584(3) 0.0330 1.0000 Uani . . . . . .
C27 C 1.2384(6) -0.7472(3) 0.4648(3) 0.0434 1.0000 Uani . . . . . .
C28 C 1.3101(5) -0.8102(4) 0.4953(3) 0.0417 1.0000 Uani . . . . . .
C29 C 1.2342(6) -0.8759(3) 0.5181(3) 0.0381 1.0000 Uani . . . . . .
C30 C 1.0838(5) -0.8789(3) 0.5110(2) 0.0305 1.0000 Uani . . . . . .
C31 C 0.7382(4) -0.8672(2) 0.5476(2) 0.0201 1.0000 Uani . . . . . .
C32 C 0.7765(5) -0.8375(3) 0.6106(2) 0.0292 1.0000 Uani . . . . . .
C33 C 0.7110(6) -0.8652(3) 0.6729(2) 0.0344 1.0000 Uani . . . . . .
C34 C 0.6060(6) -0.9231(3) 0.6721(2) 0.0346 1.0000 Uani . . . . . .
C35 C 0.5685(6) -0.9539(3) 0.6095(3) 0.0377 1.0000 Uani . . . . . .
C36 C 0.6342(5) -0.9256(3) 0.5469(2) 0.0304 1.0000 Uani . . . . . .
C37 C 0.9203(5) -0.7884(3) 0.0759(2) 0.0253 1.0000 Uani . . . . . .
C38 C 0.8939(6) -0.7005(3) 0.0711(3) 0.0417 1.0000 Uani . . . . . .
C39 C 0.8029(5) -0.8324(3) 0.0383(3) 0.0329 1.0000 Uani . . . . . .
C40 C 1.2338(5) -0.7604(3) 0.0909(2) 0.0255 1.0000 Uani . . . . . .
C41 C 1.2316(5) -0.7879(3) 0.1680(3) 0.0334 1.0000 Uani . . . . . .
C42 C 1.3879(5) -0.7654(3) 0.0579(3) 0.0390 1.0000 Uani . . . . . .
C43 C 1.0985(4) -0.7858(2) -0.1816(2) 0.0194 1.0000 Uani . . . . . .
C44 C 0.9807(5) -0.7339(3) -0.1788(2) 0.0276 1.0000 Uani . . . . . .
C45 C 0.9349(5) -0.6948(3) -0.2392(3) 0.0330 1.0000 Uani . . . . . .
C46 C 1.0061(5) -0.7067(3) -0.3023(2) 0.0324 1.0000 Uani . . . . . .
C47 C 1.1228(5) -0.7589(3) -0.3060(2) 0.0313 1.0000 Uani . . . . . .
C48 C 1.1691(5) -0.7976(3) -0.2457(2) 0.0270 1.0000 Uani . . . . . .
C49 C 1.3473(4) -0.8534(3) -0.1144(2) 0.0278 1.0000 Uani . . . . . .
C50 C 1.4116(6) -0.9264(3) -0.1050(3) 0.0393 1.0000 Uani . . . . . .
C51 C 1.5633(7) -0.9334(4) -0.1140(3) 0.0565 1.0000 Uani . . . . . .
C52 C 1.6475(6) -0.8699(5) -0.1321(3) 0.0555 1.0000 Uani . . . . . .
C53 C 1.5842(6) -0.7973(4) -0.1418(3) 0.0494 1.0000 Uani . . . . . .
C54 C 1.4341(5) -0.7885(3) -0.1329(3) 0.0356 1.0000 Uani . . . . . .
N1 N 0.6187(4) -0.4650(2) 0.27734(18) 0.0213 1.0000 Uani . . . . . .
N2 N 0.7831(4) -0.8870(2) 0.40806(18) 0.0218 1.0000 Uani . . . . . .
N3 N 1.1097(4) -0.7843(2) -0.03972(18) 0.0204 1.0000 Uani . . . . . .
P1 P 0.60882(11) -0.48016(6) 0.36051(5) 0.0182 1.0000 Uani . . . . . .
P2 P 0.58117(11) -0.52964(6) 0.22281(5) 0.0184 1.0000 Uani . . . . . .
P3 P 0.81429(11) -0.82561(6) 0.46653(5) 0.0183 1.0000 Uani . . . . . .
P4 P 0.80358(11) -0.86662(6) 0.32551(5) 0.0182 1.0000 Uani . . . . . .
P5 P 1.10212(11) -0.81363(6) 0.04107(5) 0.0180 1.0000 Uani . . . . . .
P6 P 1.15091(11) -0.83919(6) -0.10268(6) 0.0185 1.0000 Uani . . . . . .
S1 S 0.54410(11) -0.58932(6) 0.39452(6) 0.0221 1.0000 Uani . . . . . .
S2 S 0.67322(12) -0.63793(6) 0.23569(5) 0.0244 1.0000 Uani . . . . . .
S3 S 0.86665(11) -0.75558(6) 0.29878(6) 0.0219 1.0000 Uani . . . . . .
S4 S 0.71876(12) -0.71751(6) 0.45735(5) 0.0235 1.0000 Uani . . . . . .
S5 S 1.15109(12) -0.92830(6) 0.06011(6) 0.0259 1.0000 Uani . . . . . .
S6 S 1.04531(12) -0.94399(6) -0.10575(6) 0.0244 1.0000 Uani . . . . . .
Ni1 Ni 0.70104(6) -0.67493(3) 0.34667(3) 0.0187 1.0000 Uani . . . . . .
Ni2 Ni 1.0000 -1.0000 0.0000 0.0200 1.0000 Uani S . . . . .
H11 H 0.4680 -0.4211 0.4487 0.0259 1.0000 Uiso . . . . . .
H21 H 0.6210 -0.3187 0.4012 0.0405 1.0000 Uiso . . . . . .
H22 H 0.4499 -0.2905 0.4036 0.0405 1.0000 Uiso . . . . . .
H23 H 0.5273 -0.3161 0.3299 0.0405 1.0000 Uiso . . . . . .
H31 H 0.2955 -0.4819 0.3783 0.0355 1.0000 Uiso . . . . . .
H32 H 0.2511 -0.3903 0.3896 0.0355 1.0000 Uiso . . . . . .
H33 H 0.3286 -0.4159 0.3160 0.0355 1.0000 Uiso . . . . . .
H41 H 0.8048 -0.3992 0.3837 0.0290 1.0000 Uiso . . . . . .
H51 H 0.7079 -0.4369 0.4958 0.0435 1.0000 Uiso . . . . . .
H52 H 0.7764 -0.5246 0.4869 0.0435 1.0000 Uiso . . . . . .
H53 H 0.8853 -0.4494 0.4909 0.0435 1.0000 Uiso . . . . . .
H61 H 0.9052 -0.4935 0.3073 0.0382 1.0000 Uiso . . . . . .
H62 H 0.8978 -0.5596 0.3712 0.0382 1.0000 Uiso . . . . . .
H63 H 1.0067 -0.4843 0.3752 0.0382 1.0000 Uiso . . . . . .
H81 H 0.3560 -0.6414 0.2704 0.0417 1.0000 Uiso . . . . . .
H91 H 0.0950 -0.6468 0.2557 0.0515 1.0000 Uiso . . . . . .
H101 H -0.0238 -0.5484 0.1879 0.0550 1.0000 Uiso . . . . . .
H111 H 0.1113 -0.4432 0.1345 0.0474 1.0000 Uiso . . . . . .
H121 H 0.3691 -0.4351 0.1500 0.0349 1.0000 Uiso . . . . . .
H141 H 0.5618 -0.5832 0.0831 0.0311 1.0000 Uiso . . . . . .
H151 H 0.6741 -0.5450 -0.0262 0.0423 1.0000 Uiso . . . . . .
H161 H 0.8350 -0.4351 -0.0339 0.0422 1.0000 Uiso . . . . . .
H171 H 0.8752 -0.3607 0.0655 0.0412 1.0000 Uiso . . . . . .
H181 H 0.7659 -0.3996 0.1763 0.0311 1.0000 Uiso . . . . . .
H191 H 0.6122 -0.9471 0.2957 0.0266 1.0000 Uiso . . . . . .
H201 H 0.5009 -0.8529 0.3687 0.0370 1.0000 Uiso . . . . . .
H202 H 0.4094 -0.8631 0.2977 0.0370 1.0000 Uiso . . . . . .
H203 H 0.5156 -0.7872 0.3047 0.0370 1.0000 Uiso . . . . . .
H211 H 0.7251 -0.9099 0.1867 0.0416 1.0000 Uiso . . . . . .
H212 H 0.5476 -0.8983 0.1857 0.0416 1.0000 Uiso . . . . . .
H213 H 0.6537 -0.8224 0.1927 0.0416 1.0000 Uiso . . . . . .
H221 H 0.9548 -0.9157 0.2363 0.0291 1.0000 Uiso . . . . . .
H231 H 1.1201 -0.8606 0.3142 0.0411 1.0000 Uiso . . . . . .
H232 H 1.1685 -0.9501 0.2965 0.0411 1.0000 Uiso . . . . . .
H233 H 1.0854 -0.9324 0.3709 0.0411 1.0000 Uiso . . . . . .
H241 H 0.8014 -1.0231 0.2735 0.0437 1.0000 Uiso . . . . . .
H242 H 0.9734 -1.0498 0.2716 0.0437 1.0000 Uiso . . . . . .
H243 H 0.8904 -1.0321 0.3460 0.0437 1.0000 Uiso . . . . . .
H261 H 1.0333 -0.7030 0.4376 0.0396 1.0000 Uiso . . . . . .
H271 H 1.2948 -0.6999 0.4472 0.0522 1.0000 Uiso . . . . . .
H281 H 1.4186 -0.8081 0.5008 0.0505 1.0000 Uiso . . . . . .
H291 H 1.2873 -0.9216 0.5398 0.0460 1.0000 Uiso . . . . . .
H301 H 1.0288 -0.9269 0.5277 0.0368 1.0000 Uiso . . . . . .
H321 H 0.8523 -0.7954 0.6113 0.0350 1.0000 Uiso . . . . . .
H331 H 0.7397 -0.8434 0.7182 0.0412 1.0000 Uiso . . . . . .
H341 H 0.5572 -0.9427 0.7168 0.0410 1.0000 Uiso . . . . . .
H351 H 0.4939 -0.9966 0.6089 0.0450 1.0000 Uiso . . . . . .
H361 H 0.6060 -0.9476 0.5016 0.0365 1.0000 Uiso . . . . . .
H371 H 0.9148 -0.8056 0.1264 0.0302 1.0000 Uiso . . . . . .
H381 H 0.9723 -0.6732 0.0961 0.0498 1.0000 Uiso . . . . . .
H382 H 0.8958 -0.6822 0.0209 0.0498 1.0000 Uiso . . . . . .
H383 H 0.7962 -0.6883 0.0931 0.0498 1.0000 Uiso . . . . . .
H391 H 0.8230 -0.8900 0.0423 0.0396 1.0000 Uiso . . . . . .
H392 H 0.8043 -0.8150 -0.0121 0.0396 1.0000 Uiso . . . . . .
H393 H 0.7046 -0.8210 0.0601 0.0396 1.0000 Uiso . . . . . .
H401 H 1.2040 -0.7038 0.0891 0.0308 1.0000 Uiso . . . . . .
H411 H 1.1296 -0.7840 0.1881 0.0404 1.0000 Uiso . . . . . .
H412 H 1.2658 -0.8437 0.1719 0.0404 1.0000 Uiso . . . . . .
H413 H 1.2982 -0.7542 0.1944 0.0404 1.0000 Uiso . . . . . .
H421 H 1.3858 -0.7470 0.0078 0.0472 1.0000 Uiso . . . . . .
H422 H 1.4233 -0.8209 0.0610 0.0472 1.0000 Uiso . . . . . .
H423 H 1.4557 -0.7314 0.0835 0.0472 1.0000 Uiso . . . . . .
H441 H 0.9288 -0.7247 -0.1331 0.0331 1.0000 Uiso . . . . . .
H451 H 0.8499 -0.6577 -0.2368 0.0400 1.0000 Uiso . . . . . .
H461 H 0.9736 -0.6777 -0.3455 0.0389 1.0000 Uiso . . . . . .
H471 H 1.1732 -0.7685 -0.3520 0.0373 1.0000 Uiso . . . . . .
H481 H 1.2544 -0.8345 -0.2483 0.0323 1.0000 Uiso . . . . . .
H501 H 1.3504 -0.9734 -0.0920 0.0474 1.0000 Uiso . . . . . .
H511 H 1.6108 -0.9859 -0.1069 0.0686 1.0000 Uiso . . . . . .
H521 H 1.7560 -0.8762 -0.1383 0.0673 1.0000 Uiso . . . . . .
H531 H 1.6465 -0.7508 -0.1554 0.0596 1.0000 Uiso . . . . . .
H541 H 1.3879 -0.7356 -0.1397 0.0425 1.0000 Uiso . . . . . .

loop_
_atom_site_aniso_label
_atom_site_aniso_U_11
_atom_site_aniso_U_22
_atom_site_aniso_U_33
_atom_site_aniso_U_23
_atom_site_aniso_U_13
_atom_site_aniso_U_12
C1 0.0209(19) 0.024(2) 0.020(2) 0.0001(16) 0.0037(15) 0.0069(16)
C2 0.040(3) 0.020(2) 0.041(3) -0.003(2) 0.008(2) 0.0022(19)
C3 0.024(2) 0.032(3) 0.033(3) -0.003(2) -0.0033(18) 0.0080(18)
C4 0.0185(19) 0.027(2) 0.027(2) -0.0050(18) -0.0012(16) 0.0018(16)
C5 0.028(2) 0.056(3) 0.025(2) -0.008(2) -0.0063(19) 0.003(2)
C6 0.019(2) 0.043(3) 0.034(3) -0.007(2) 0.0008(18) 0.0013(19)
C7 0.021(2) 0.028(2) 0.024(2) -0.0082(18) 0.0024(16) -0.0001(17)
C8 0.028(2) 0.035(3) 0.041(3) -0.010(2) 0.003(2) -0.007(2)
C9 0.032(3) 0.046(3) 0.051(3) -0.020(3) 0.013(2) -0.013(2)
C10 0.026(2) 0.065(4) 0.046(3) -0.030(3) -0.001(2) 0.005(2)
C11 0.028(2) 0.054(3) 0.037(3) -0.018(2) -0.005(2) 0.012(2)
C12 0.022(2) 0.035(3) 0.031(2) -0.005(2) 0.0013(17) 0.0047(18)
C13 0.0217(19) 0.016(2) 0.023(2) 0.0002(16) 0.0026(15) 0.0018(15)
C14 0.036(2) 0.021(2) 0.021(2) -0.0002(17) 0.0014(17) -0.0027(18)
C15 0.050(3) 0.031(3) 0.025(2) -0.004(2) 0.006(2) 0.000(2)
C16 0.047(3) 0.035(3) 0.024(2) 0.008(2) 0.011(2) 0.003(2)
C17 0.051(3) 0.021(2) 0.032(3) 0.005(2) 0.010(2) -0.008(2)
C18 0.034(2) 0.024(2) 0.020(2) 0.0028(17) 0.0023(17) -0.0012(18)
C19 0.022(2) 0.025(2) 0.020(2) -0.0022(17) 0.0019(15) -0.0032(16)
C20 0.024(2) 0.039(3) 0.029(2) 0.003(2) -0.0025(18) -0.0058(19)
C21 0.034(3) 0.047(3) 0.023(2) 0.002(2) -0.0063(19) -0.008(2)
C22 0.030(2) 0.021(2) 0.022(2) -0.0012(17) 0.0048(17) 0.0055(17)
C23 0.025(2) 0.038(3) 0.040(3) -0.004(2) 0.001(2) 0.009(2)
C24 0.045(3) 0.026(3) 0.039(3) 0.000(2) 0.007(2) 0.004(2)
C25 0.0193(19) 0.027(2) 0.023(2) -0.0092(17) 0.0035(15) -0.0006(16)
C26 0.030(2) 0.031(3) 0.038(3) -0.002(2) 0.002(2) -0.005(2)
C27 0.027(3) 0.048(3) 0.056(4) -0.013(3) 0.006(2) -0.016(2)
C28 0.020(2) 0.065(4) 0.041(3) -0.019(3) 0.002(2) -0.002(2)
C29 0.032(3) 0.049(3) 0.035(3) -0.011(2) -0.006(2) 0.010(2)
C30 0.026(2) 0.035(3) 0.032(3) -0.006(2) -0.0014(18) 0.0058(19)
C31 0.0194(18) 0.021(2) 0.020(2) 0.0016(16) -0.0009(15) 0.0020(15)
C32 0.034(2) 0.031(3) 0.022(2) -0.0017(19) 0.0013(18) -0.0028(19)
C33 0.044(3) 0.040(3) 0.018(2) -0.002(2) 0.0004(19) -0.001(2)
C34 0.040(3) 0.038(3) 0.024(2) 0.008(2) 0.008(2) 0.001(2)
C35 0.041(3) 0.041(3) 0.030(3) 0.009(2) -0.002(2) -0.016(2)
C36 0.036(2) 0.034(3) 0.022(2) 0.0019(19) -0.0026(18) -0.009(2)
C37 0.022(2) 0.035(3) 0.019(2) -0.0005(18) 0.0052(16) 0.0023(17)
C38 0.032(3) 0.041(3) 0.052(3) -0.008(3) 0.010(2) 0.014(2)
C39 0.023(2) 0.043(3) 0.033(3) -0.003(2) 0.0004(18) 0.001(2)
C40 0.024(2) 0.022(2) 0.031(2) -0.0037(18) -0.0036(17) -0.0044(17)
C41 0.037(3) 0.034(3) 0.030(3) -0.005(2) -0.009(2) -0.004(2)
C42 0.026(2) 0.052(3) 0.040(3) -0.005(2) -0.006(2) -0.010(2)
C43 0.0181(18) 0.019(2) 0.021(2) 0.0025(16) 0.0003(15) -0.0040(15)
C44 0.026(2) 0.029(2) 0.028(2) -0.0007(19) -0.0041(17) 0.0050(18)
C45 0.036(3) 0.027(2) 0.037(3) -0.002(2) -0.014(2) 0.006(2)
C46 0.039(3) 0.033(3) 0.026(2) 0.008(2) -0.011(2) -0.010(2)
C47 0.035(2) 0.036(3) 0.023(2) 0.003(2) 0.0034(18) -0.008(2)
C48 0.028(2) 0.025(2) 0.027(2) -0.0018(18) 0.0037(17) -0.0017(17)
C49 0.0154(19) 0.042(3) 0.026(2) -0.006(2) 0.0013(16) 0.0061(18)
C50 0.036(3) 0.043(3) 0.040(3) -0.005(2) -0.006(2) 0.017(2)
C51 0.041(3) 0.074(5) 0.056(4) -0.021(3) -0.014(3) 0.033(3)
C52 0.023(3) 0.105(6) 0.041(3) -0.027(3) -0.006(2) 0.010(3)
C53 0.023(2) 0.086(5) 0.040(3) -0.010(3) -0.001(2) -0.009(3)
C54 0.025(2) 0.043(3) 0.038(3) -0.003(2) 0.006(2) -0.001(2)
N1 0.0256(18) 0.0185(18) 0.0196(17) -0.0005(14) 0.0026(13) -0.0011(14)
N2 0.0242(17) 0.0210(18) 0.0202(18) -0.0011(14) 0.0000(13) -0.0020(14)
N3 0.0236(17) 0.0180(17) 0.0190(17) 0.0036(14) 0.0030(13) 0.0024(13)
P1 0.0180(5) 0.0186(5) 0.0177(5) -0.0011(4) 0.0015(4) 0.0020(4)
P2 0.0191(5) 0.0186(5) 0.0174(5) -0.0004(4) 0.0017(4) 0.0005(4)
P3 0.0185(5) 0.0182(5) 0.0179(5) 0.0017(4) 0.0006(4) -0.0003(4)
P4 0.0187(5) 0.0177(5) 0.0179(5) -0.0006(4) 0.0016(4) 0.0006(4)
P5 0.0177(5) 0.0172(5) 0.0189(5) -0.0006(4) -0.0001(4) 0.0008(4)
P6 0.0178(5) 0.0182(5) 0.0194(5) 0.0004(4) 0.0015(4) 0.0016(4)
S1 0.0240(5) 0.0191(5) 0.0225(5) 0.0012(4) 0.0066(4) 0.0025(4)
S2 0.0341(6) 0.0204(5) 0.0183(5) 0.0005(4) 0.0044(4) 0.0059(4)
S3 0.0224(5) 0.0175(5) 0.0252(5) 0.0005(4) 0.0069(4) 0.0013(4)
S4 0.0310(5) 0.0195(5) 0.0199(5) 0.0000(4) 0.0026(4) 0.0042(4)
S5 0.0303(5) 0.0175(5) 0.0302(6) 0.0014(4) -0.0094(4) 0.0004(4)
S6 0.0319(6) 0.0201(5) 0.0210(5) 0.0004(4) -0.0016(4) -0.0026(4)
Ni1 0.0208(2) 0.0169(3) 0.0181(3) 0.0005(2) 0.00350(19) 0.00185(19)
Ni2 0.0238(4) 0.0153(4) 0.0209(4) 0.0010(3) -0.0025(3) -0.0006(3)

loop_
_atom_type_symbol
_atom_type_scat_dispersion_real
_atom_type_scat_dispersion_imag
_atom_type_scat_Cromer_Mann_a1
_atom_type_scat_Cromer_Mann_b1
_atom_type_scat_Cromer_Mann_a2
_atom_type_scat_Cromer_Mann_b2
_atom_type_scat_Cromer_Mann_a3
_atom_type_scat_Cromer_Mann_b3
_atom_type_scat_Cromer_Mann_a4
_atom_type_scat_Cromer_Mann_b4
_atom_type_scat_Cromer_Mann_c
_atom_type_scat_source
C 0.0033 0.0016 2.3100 20.8439 1.0200 10.2075 1.5886 0.5687 0.8650 51.6512 0.2156 'International Tables Vol C 4.2.6.8 and 6.1.1.4'
H 0.0000 0.0000 0.4930 10.5109 0.3229 26.1257 0.1402 3.1424 0.0408 57.7998 0.0030 'International Tables Vol C 4.2.6.8 and 6.1.1.4'
N 0.0061 0.0033 12.2126 0.0057 3.1322 9.8933 2.0125 28.9975 1.1663 0.5826 -11.5290 'International Tables Vol C 4.2.6.8 and 6.1.1.4'
P 0.1023 0.0942 6.4345 1.9067 4.1791 27.1570 1.7800 0.5260 1.4908 68.1645 1.1149 'International Tables Vol C 4.2.6.8 and 6.1.1.4'
S 0.1246 0.1234 6.9053 1.4679 5.2034 22.2151 1.4379 0.2536 1.5863 56.1720 0.8669 'International Tables Vol C 4.2.6.8 and 6.1.1.4'
Ni 0.3393 1.1124 12.8376 3.8785 7.2920 0.2565 4.4438 12.1763 2.3800 66.3421 1.0341 'International Tables Vol C 4.2.6.8 and 6.1.1.4'

loop_
_geom_angle_atom_site_label_1
_geom_angle_site_symmetry_1
_geom_angle_atom_site_label_2
_geom_angle_site_symmetry_2
_geom_angle_atom_site_label_3
_geom_angle_site_symmetry_3
_geom_angle
_geom_angle_publ_flag
C2 . C1 . C3 . 110.8(4) yes
C2 . C1 . P1 . 110.7(3) yes
C3 . C1 . P1 . 110.1(3) yes
C2 . C1 . H11 . 108.405 no
C3 . C1 . H11 . 108.399 no
P1 . C1 . H11 . 108.375 no
C1 . C2 . H21 . 109.459 no
C1 . C2 . H22 . 109.455 no
H21 . C2 . H22 . 109.473 no
C1 . C2 . H23 . 109.455 no
H21 . C2 . H23 . 109.486 no
H22 . C2 . H23 . 109.499 no
C1 . C3 . H31 . 109.462 no
C1 . C3 . H32 . 109.473 no
H31 . C3 . H32 . 109.480 no
C1 . C3 . H33 . 109.451 no
H31 . C3 . H33 . 109.464 no
H32 . C3 . H33 . 109.498 no
C5 . C4 . C6 . 111.4(4) yes
C5 . C4 . P1 . 112.2(3) yes
C6 . C4 . P1 . 110.9(3) yes
C5 . C4 . H41 . 107.354 no
C6 . C4 . H41 . 107.354 no
P1 . C4 . H41 . 107.337 no
C4 . C5 . H51 . 109.462 no
C4 . C5 . H52 . 109.435 no
H51 . C5 . H52 . 109.497 no
C4 . C5 . H53 . 109.440 no
H51 . C5 . H53 . 109.514 no
H52 . C5 . H53 . 109.480 no
C4 . C6 . H61 . 109.472 no
C4 . C6 . H62 . 109.472 no
H61 . C6 . H62 . 109.469 no
C4 . C6 . H63 . 109.465 no
H61 . C6 . H63 . 109.469 no
H62 . C6 . H63 . 109.480 no
C8 . C7 . C12 . 119.3(4) yes
C8 . C7 . P2 . 121.0(4) yes
C12 . C7 . P2 . 119.6(3) yes
C7 . C8 . C9 . 119.4(5) yes
C7 . C8 . H81 . 120.330 no
C9 . C8 . H81 . 120.319 no
C8 . C9 . C10 . 120.3(5) yes
C8 . C9 . H91 . 119.811 no
C10 . C9 . H91 . 119.886 no
C9 . C10 . C11 . 120.6(5) yes
C9 . C10 . H101 . 119.712 no
C11 . C10 . H101 . 119.698 no
C10 . C11 . C12 . 119.9(5) yes
C10 . C11 . H111 . 120.083 no
C12 . C11 . H111 . 120.030 no
C7 . C12 . C11 . 120.6(5) yes
C7 . C12 . H121 . 119.682 no
C11 . C12 . H121 . 119.739 no
C14 . C13 . C18 . 119.1(4) yes
C14 . C13 . P2 . 120.1(3) yes
C18 . C13 . P2 . 120.6(3) yes
C13 . C14 . C15 . 120.9(4) yes
C13 . C14 . H141 . 119.601 no
C15 . C14 . H141 . 119.530 no
C14 . C15 . C16 . 119.5(4) yes
C14 . C15 . H151 . 120.257 no
C16 . C15 . H151 . 120.267 no
C15 . C16 . C17 . 120.5(4) yes
C15 . C16 . H161 . 119.741 no
C17 . C16 . H161 . 119.738 no
C16 . C17 . C18 . 120.4(4) yes
C16 . C17 . H171 . 119.828 no
C18 . C17 . H171 . 119.796 no
C13 . C18 . C17 . 119.6(4) yes
C13 . C18 . H181 . 120.161 no
C17 . C18 . H181 . 120.237 no
C20 . C19 . C21 . 111.6(4) yes
C20 . C19 . P4 . 111.3(3) yes
C21 . C19 . P4 . 112.6(3) yes
C20 . C19 . H191 . 106.971 no
C21 . C19 . H191 . 106.995 no
P4 . C19 . H191 . 106.998 no
C19 . C20 . H201 . 109.437 no
C19 . C20 . H202 . 109.483 no
H201 . C20 . H202 . 109.442 no
C19 . C20 . H203 . 109.489 no
H201 . C20 . H203 . 109.457 no
H202 . C20 . H203 . 109.520 no
C19 . C21 . H211 . 109.424 no
C19 . C21 . H212 . 109.473 no
H211 . C21 . H212 . 109.501 no
C19 . C21 . H213 . 109.447 no
H211 . C21 . H213 . 109.473 no
H212 . C21 . H213 . 109.509 no
C23 . C22 . C24 . 110.9(4) yes
C23 . C22 . P4 . 111.1(3) yes
C24 . C22 . P4 . 110.3(3) yes
C23 . C22 . H221 . 108.137 no
C24 . C22 . H221 . 108.093 no
P4 . C22 . H221 . 108.121 no
C22 . C23 . H231 . 109.462 no
C22 . C23 . H232 . 109.473 no
H231 . C23 . H232 . 109.457 no
C22 . C23 . H233 . 109.477 no
H231 . C23 . H233 . 109.483 no
H232 . C23 . H233 . 109.475 no
C22 . C24 . H241 . 109.456 no
C22 . C24 . H242 . 109.461 no
H241 . C24 . H242 . 109.475 no
C22 . C24 . H243 . 109.453 no
H241 . C24 . H243 . 109.485 no
H242 . C24 . H243 . 109.498 no
C26 . C25 . C30 . 119.2(4) yes
C26 . C25 . P3 . 121.8(4) yes
C30 . C25 . P3 . 118.8(3) yes
C25 . C26 . C27 . 119.9(5) yes
C25 . C26 . H261 . 120.048 no
C27 . C26 . H261 . 120.078 no
C26 . C27 . C28 . 119.8(5) yes
C26 . C27 . H271 . 120.066 no
C28 . C27 . H271 . 120.102 no
C27 . C28 . C29 . 120.6(5) yes
C27 . C28 . H281 . 119.733 no
C29 . C28 . H281 . 119.697 no
C28 . C29 . C30 . 119.9(5) yes
C28 . C29 . H291 . 120.039 no
C30 . C29 . H291 . 120.025 no
C25 . C30 . C29 . 120.5(5) yes
C25 . C30 . H301 . 119.747 no
C29 . C30 . H301 . 119.721 no
C32 . C31 . C36 . 119.4(4) yes
C32 . C31 . P3 . 120.3(3) yes
C36 . C31 . P3 . 120.1(3) yes
C31 . C32 . C33 . 120.8(4) yes
C31 . C32 . H321 . 119.595 no
C33 . C32 . H321 . 119.568 no
C32 . C33 . C34 . 119.7(4) yes
C32 . C33 . H331 . 120.165 no
C34 . C33 . H331 . 120.109 no
C33 . C34 . C35 . 119.8(4) yes
C33 . C34 . H341 . 120.099 no
C35 . C34 . H341 . 120.077 no
C34 . C35 . C36 . 120.3(4) yes
C34 . C35 . H351 . 119.916 no
C36 . C35 . H351 . 119.827 no
C35 . C36 . C31 . 119.9(4) yes
C35 . C36 . H361 . 120.065 no
C31 . C36 . H361 . 120.012 no
C38 . C37 . C39 . 111.2(4) yes
C38 . C37 . P5 . 111.3(3) yes
C39 . C37 . P5 . 110.2(3) yes
C38 . C37 . H371 . 107.973 no
C39 . C37 . H371 . 107.997 no
P5 . C37 . H371 . 107.971 no
C37 . C38 . H381 . 109.486 no
C37 . C38 . H382 . 109.408 no
H381 . C38 . H382 . 109.486 no
C37 . C38 . H383 . 109.451 no
H381 . C38 . H383 . 109.548 no
H382 . C38 . H383 . 109.449 no
C37 . C39 . H391 . 109.446 no
C37 . C39 . H392 . 109.471 no
H391 . C39 . H392 . 109.496 no
C37 . C39 . H393 . 109.442 no
H391 . C39 . H393 . 109.460 no
H392 . C39 . H393 . 109.512 no
C41 . C40 . C42 . 111.4(4) yes
C41 . C40 . P5 . 111.9(3) yes
C42 . C40 . P5 . 111.3(3) yes
C41 . C40 . H401 . 107.288 no
C42 . C40 . H401 . 107.378 no
P5 . C40 . H401 . 107.347 no
C40 . C41 . H411 . 109.524 no
C40 . C41 . H412 . 109.418 no
H411 . C41 . H412 . 109.440 no
C40 . C41 . H413 . 109.500 no
H411 . C41 . H413 . 109.528 no
H412 . C41 . H413 . 109.417 no
C40 . C42 . H421 . 109.473 no
C40 . C42 . H422 . 109.509 no
H421 . C42 . H422 . 109.480 no
C40 . C42 . H423 . 109.479 no
H421 . C42 . H423 . 109.417 no
H422 . C42 . H423 . 109.469 no
C44 . C43 . C48 . 118.9(4) yes
C44 . C43 . P6 . 119.3(3) yes
C48 . C43 . P6 . 121.8(3) yes
C43 . C44 . C45 . 120.2(4) yes
C43 . C44 . H441 . 119.906 no
C45 . C44 . H441 . 119.901 no
C44 . C45 . C46 . 120.4(4) yes
C44 . C45 . H451 . 119.812 no
C46 . C45 . H451 . 119.808 no
C45 . C46 . C47 . 120.0(4) yes
C45 . C46 . H461 . 120.023 no
C47 . C46 . H461 . 119.931 no
C46 . C47 . C48 . 119.6(4) yes
C46 . C47 . H471 . 120.175 no
C48 . C47 . H471 . 120.184 no
C43 . C48 . C47 . 120.8(4) yes
C43 . C48 . H481 . 119.600 no
C47 . C48 . H481 . 119.574 no
C50 . C49 . C54 . 119.8(4) yes
C50 . C49 . P6 . 121.7(4) yes
C54 . C49 . P6 . 118.5(4) yes
C49 . C50 . C51 . 119.0(6) yes
C49 . C50 . H501 . 120.485 no
C51 . C50 . H501 . 120.526 no
C50 . C51 . C52 . 121.0(6) yes
C50 . C51 . H511 . 119.499 no
C52 . C51 . H511 . 119.458 no
C51 . C52 . C53 . 120.2(5) yes
C51 . C52 . H521 . 119.894 no
C53 . C52 . H521 . 119.856 no
C52 . C53 . C54 . 120.0(6) yes
C52 . C53 . H531 . 120.014 no
C54 . C53 . H531 . 120.001 no
C49 . C54 . C53 . 119.9(5) yes
C49 . C54 . H541 . 120.017 no
C53 . C54 . H541 . 120.054 no
P1 . N1 . P2 . 123.7(2) yes
P3 . N2 . P4 . 123.2(2) yes
P5 . N3 . P6 . 124.1(2) yes
C1 . P1 . C4 . 107.3(2) yes
C1 . P1 . N1 . 108.32(19) yes
C4 . P1 . N1 . 107.73(19) yes
C1 . P1 . S1 . 106.31(14) yes
C4 . P1 . S1 . 110.89(15) yes
N1 . P1 . S1 . 115.94(14) yes
C7 . P2 . C13 . 104.71(19) yes
C7 . P2 . N1 . 112.37(19) yes
C13 . P2 . N1 . 106.86(19) yes
C7 . P2 . S2 . 110.28(15) yes
C13 . P2 . S2 . 103.28(14) yes
N1 . P2 . S2 . 117.99(14) yes
C25 . P3 . C31 . 105.02(19) yes
C25 . P3 . N2 . 111.95(19) yes
C31 . P3 . N2 . 106.48(19) yes
C25 . P3 . S4 . 110.08(15) yes
C31 . P3 . S4 . 104.22(14) yes
N2 . P3 . S4 . 117.91(14) yes
C22 . P4 . C19 . 106.8(2) yes
C22 . P4 . N2 . 110.10(19) yes
C19 . P4 . N2 . 107.35(19) yes
C22 . P4 . S3 . 105.35(15) yes
C19 . P4 . S3 . 110.90(15) yes
N2 . P4 . S3 . 115.98(14) yes
C37 . P5 . C40 . 106.7(2) yes
C37 . P5 . N3 . 107.22(19) yes
C40 . P5 . N3 . 110.4(2) yes
C37 . P5 . S5 . 111.82(15) yes
C40 . P5 . S5 . 104.60(15) yes
N3 . P5 . S5 . 115.70(14) yes
C49 . P6 . C43 . 104.1(2) yes
C49 . P6 . N3 . 112.7(2) yes
C43 . P6 . N3 . 106.27(19) yes
C49 . P6 . S6 . 110.19(17) yes
C43 . P6 . S6 . 104.65(14) yes
N3 . P6 . S6 . 117.56(14) yes
P1 . S1 . Ni1 . 107.06(5) yes
P2 . S2 . Ni1 . 113.55(6) yes
P4 . S3 . Ni1 . 107.09(5) yes
P3 . S4 . Ni1 . 112.73(6) yes
P5 . S5 . Ni2 . 108.13(5) yes
P6 . S6 . Ni2 . 113.33(6) yes
S1 . Ni1 . S3 . 177.03(5) yes
S1 . Ni1 . S4 . 82.38(4) yes
S3 . Ni1 . S4 . 98.07(4) yes
S1 . Ni1 . S2 . 97.86(4) yes
S3 . Ni1 . S2 . 81.86(4) yes
S4 . Ni1 . S2 . 176.57(5) yes
S6 2_735 Ni2 . S6 . 179.995 yes
S6 2_735 Ni2 . S5 2_735 98.17(4) yes
S6 . Ni2 . S5 2_735 81.83(4) yes
S6 2_735 Ni2 . S5 . 81.83(4) yes
S6 . Ni2 . S5 . 98.17(4) yes
S5 2_735 Ni2 . S5 . 179.995 yes

loop_
_geom_bond_atom_site_label_1
_geom_bond_site_symmetry_1
_geom_bond_atom_site_label_2
_geom_bond_site_symmetry_2
_geom_bond_distance
_geom_bond_publ_flag
C1 . C2 . 1.527(6) yes
C1 . C3 . 1.519(6) yes
C1 . P1 . 1.832(4) yes
C1 . H11 . 1.000 no
C2 . H21 . 1.000 no
C2 . H22 . 1.000 no
C2 . H23 . 1.000 no
C3 . H31 . 1.000 no
C3 . H32 . 1.000 no
C3 . H33 . 1.000 no
C4 . C5 . 1.518(6) yes
C4 . C6 . 1.532(6) yes
C4 . P1 . 1.827(4) yes
C4 . H41 . 1.000 no
C5 . H51 . 1.000 no
C5 . H52 . 1.000 no
C5 . H53 . 1.000 no
C6 . H61 . 1.000 no
C6 . H62 . 1.000 no
C6 . H63 . 1.000 no
C7 . C8 . 1.387(6) yes
C7 . C12 . 1.391(6) yes
C7 . P2 . 1.818(4) yes
C8 . C9 . 1.409(7) yes
C8 . H81 . 0.999 no
C9 . C10 . 1.370(8) yes
C9 . H91 . 1.000 no
C10 . C11 . 1.368(8) yes
C10 . H101 . 1.000 no
C11 . C12 . 1.391(6) yes
C11 . H111 . 1.000 no
C12 . H121 . 1.000 no
C13 . C14 . 1.393(6) yes
C13 . C18 . 1.395(6) yes
C13 . P2 . 1.793(4) yes
C14 . C15 . 1.378(6) yes
C14 . H141 . 1.000 no
C15 . C16 . 1.385(7) yes
C15 . H151 . 1.000 no
C16 . C17 . 1.373(7) yes
C16 . H161 . 1.000 no
C17 . C18 . 1.391(6) yes
C17 . H171 . 1.000 no
C18 . H181 . 1.000 no
C19 . C20 . 1.530(6) yes
C19 . C21 . 1.522(6) yes
C19 . P4 . 1.827(4) yes
C19 . H191 . 1.000 no
C20 . H201 . 1.001 no
C20 . H202 . 1.000 no
C20 . H203 . 1.000 no
C21 . H211 . 1.000 no
C21 . H212 . 1.000 no
C21 . H213 . 1.000 no
C22 . C23 . 1.525(6) yes
C22 . C24 . 1.536(6) yes
C22 . P4 . 1.830(4) yes
C22 . H221 . 1.000 no
C23 . H231 . 1.000 no
C23 . H232 . 1.000 no
C23 . H233 . 1.000 no
C24 . H241 . 1.000 no
C24 . H242 . 1.000 no
C24 . H243 . 1.000 no
C25 . C26 . 1.387(6) yes
C25 . C30 . 1.390(6) yes
C25 . P3 . 1.816(4) yes
C26 . C27 . 1.399(7) yes
C26 . H261 . 1.000 no
C27 . C28 . 1.378(8) yes
C27 . H271 . 1.000 no
C28 . C29 . 1.371(8) yes
C28 . H281 . 1.000 no
C29 . C30 . 1.386(6) yes
C29 . H291 . 1.001 no
C30 . H301 . 1.000 no
C31 . C32 . 1.382(6) yes
C31 . C36 . 1.381(6) yes
C31 . P3 . 1.805(4) yes
C32 . C33 . 1.387(6) yes
C32 . H321 . 1.000 no
C33 . C34 . 1.382(7) yes
C33 . H331 . 1.000 no
C34 . C35 . 1.381(7) yes
C34 . H341 . 1.000 no
C35 . C36 . 1.395(6) yes
C35 . H351 . 1.000 no
C36 . H361 . 1.000 no
C37 . C38 . 1.518(7) yes
C37 . C39 . 1.525(6) yes
C37 . P5 . 1.827(4) yes
C37 . H371 . 1.000 no
C38 . H381 . 0.999 no
C38 . H382 . 1.001 no
C38 . H383 . 1.000 no
C39 . H391 . 1.000 no
C39 . H392 . 1.000 no
C39 . H393 . 1.000 no
C40 . C41 . 1.535(6) yes
C40 . C42 . 1.529(6) yes
C40 . P5 . 1.824(4) yes
C40 . H401 . 1.000 no
C41 . H411 . 1.000 no
C41 . H412 . 1.001 no
C41 . H413 . 1.000 no
C42 . H421 . 1.000 no
C42 . H422 . 1.000 no
C42 . H423 . 1.000 no
C43 . C44 . 1.392(6) yes
C43 . C48 . 1.391(6) yes
C43 . P6 . 1.812(4) yes
C44 . C45 . 1.389(6) yes
C44 . H441 . 1.000 no
C45 . C46 . 1.377(7) yes
C45 . H451 . 1.000 no
C46 . C47 . 1.388(7) yes
C46 . H461 . 1.000 no
C47 . C48 . 1.386(6) yes
C47 . H471 . 1.000 no
C48 . H481 . 1.000 no
C49 . C50 . 1.382(7) yes
C49 . C54 . 1.394(7) yes
C49 . P6 . 1.817(4) yes
C50 . C51 . 1.396(7) yes
C50 . H501 . 1.000 no
C51 . C52 . 1.359(10) yes
C51 . H511 . 1.000 no
C52 . C53 . 1.374(9) yes
C52 . H521 . 1.000 no
C53 . C54 . 1.385(7) yes
C53 . H531 . 1.000 no
C54 . H541 . 1.000 no
N1 . P1 . 1.605(4) yes
N1 . P2 . 1.592(4) yes
N2 . P3 . 1.595(4) yes
N2 . P4 . 1.613(4) yes
N3 . P5 . 1.609(3) yes
N3 . P6 . 1.591(4) yes
P1 . S1 . 2.0345(15) yes
P2 . S2 . 2.0358(15) yes
P3 . S4 . 2.0402(15) yes
P4 . S3 . 2.0256(15) yes
P5 . S5 . 2.0268(14) yes
P6 . S6 . 2.0391(15) yes
S1 . Ni1 . 2.2426(11) yes
S2 . Ni1 . 2.2172(12) yes
S3 . Ni1 . 2.2391(11) yes
S4 . Ni1 . 2.2265(12) yes
S5 . Ni2 . 2.2234(11) yes
S6 . Ni2 . 2.2360(11) yes
